data_2311061
loop_
_publ_author_name
'Cole, J. M.'
'McIntyre, G. J.'
'Lehmann, M. S.'
'Myles, D. A. A.'
'Wilkinson, C.'
'Howard, J. A. K.'

_publ_section_title
;
 Rapid neutron-diffraction data collection for hydrogen-bonding studies:
 application of the Laue diffractometer (LADI) to the case study zinc
 tris(thiourea) sulfate
;
_journal_issue 4
_journal_name_full 'Acta Crystallographica Section A'
_journal_page_first 429
_journal_page_last 434
_journal_paper_doi 10.1107/S010876730100349X
_journal_volume 57
_journal_year 2001
_chemical_formula_sum 'C3 H12 N6 O4 S4 Zn'
_chemical_name_systematic 'Zn (S C (N H2)2)3 (S O4)'
_space_group_IT_number 29
_symmetry_space_group_name_Hall 'P 2c -2ac'
_symmetry_space_group_name_H-M 'P c a 21'
_cell_angle_alpha 90
_cell_angle_beta 90
_cell_angle_gamma 90
_cell_formula_units_Z 4
_cell_length_a 11.0616
_cell_length_b 7.7264
_cell_length_c 15.558
_cell_volume 1329.685
_citation_journal_id_ASTM ACACEQ
_cod_data_source_file Cole_ACACEQ_2001_148.cif
_cod_data_source_block C3H12N6O4S4Zn1
_cod_original_formula_sum 'C3 H12 N6 O4 S4 Zn1'
_cod_database_code 2311061

loop_
_symmetry_equiv_pos_as_xyz
x,y,z
-x,-y,z+1/2
-x+1/2,y,z+1/2
x+1/2,-y,z

loop_
_atom_site_label
_atom_site_type_symbol
_atom_site_fract_x
_atom_site_fract_y
_atom_site_fract_z
_atom_site_occupancy
_atom_site_U_iso_or_equiv
H4 H+1 0.2128 0.9864 0.67448 1 0.0
S1 S+6 0.8714 0.8425 0.02244 1 0.0
H6 H+1 0.0573 0.3256 0.6642 1 0.0
C2 C 0.88499 0.39664 0.69796 1 0.0
H9 H+1 0.8493 0.3388 0.9094 1 0.0
N1 N-3 0.14823 0.95978 0.87592 1 0.0
N2 N-3 0.22082 0.00052 0.73948 1 0.0
H10 H+1 0.8549 0.1857 0.9929 1 0.0
H7 H+1 0.8852 0.2921 0.5774 1 0.0
S4 S+2 0.0799 0.4974 0.92113 1 0.0
O3 O-2 0.80168 0.9952 0.04976 1 0.0
H8 H+1 0.7538 0.4028 0.6085 1 0.0
S3 S+2 0.7921 0.49 0.77555 1 0.0
N3 N-3 0.9994 0.35715 0.71324 1 0.0
Zn1 Zn+2 0.93168 0.65599 0.85133 1 0.0
N5 N-3 0.89341 0.28619 0.96016 1 0.0
N6 N-3 0.06825 0.2525 0.03749 1 0.0
H2 H+1 0.2176 0.0333 0.8991 1 0.0
C3 C 0.00616 0.33375 0.97695 1 0.0
S2 S+2 0.0157 0.8317 0.74579 1 0.0
H1 H+1 0.0836 0.9215 0.9182 1 0.0
O2 O-2 0.83581 0.6897 0.07213 1 0.0
H11 H+1 0.0371 0.1396 0.0619 1 0.0
O1 O-2 0.84116 0.8128 0.92868 1 0.0
H5 H+1 0.036 0.383 0.7711 1 0.0
H12 H+1 0.154 0.2911 0.0501 1 0.0
C1 C 0.13659 0.93823 0.79195 1 0.0
O4 O-2 0.00171 0.8759 0.0295 1 0.0
N4 N-3 0.837 0.35913 0.62231 1 0.0
H3 H+1 0.2967 0.0546 0.7624 1 0.0
